data_7235484
loop_
_publ_author_name
'Li, Min'
'Peng, Yan-Fen'
'Zhao, Shan'
'Li, Bao-Long'
'Li, Hai-Yan'

_publ_section_title
;
 Syntheses, structures and properties of two zinc coordination polymers
 based on bis(triazole) and sulfoisophthalate
;
_journal_issue 27
_journal_name_full 'RSC Advances'
_journal_page_first 14241
_journal_paper_doi 10.1039/c4ra00531g
_journal_volume 4
_journal_year 2014
_chemical_formula_sum 'C64 H80 N18 O21 S2 Zn3'
_chemical_formula_weight 1697.69
_space_group_IT_number 2
_space_group_name_Hall '-P 1'
_space_group_name_H-M_alt 'P -1'
_symmetry_cell_setting triclinic
_symmetry_Int_Tables_number 2
_symmetry_space_group_name_Hall '-P 1'
_symmetry_space_group_name_H-M 'P -1'
_atom_sites_solution_hydrogens geom
_atom_sites_solution_primary direct
_atom_sites_solution_secondary difmap
_audit_creation_method SHELXL-97
_cell_angle_alpha 107.408(4)
_cell_angle_beta 99.937(3)
_cell_angle_gamma 104.264(3)
_cell_formula_units_Z 1
_cell_length_a 9.691(2)
_cell_length_b 14.157(4)
_cell_length_c 16.055(4)
_cell_measurement_reflns_used 7080
_cell_measurement_temperature 293(2)
_cell_measurement_theta_max 25.3
_cell_measurement_theta_min 3.1
_cell_volume 1963.4(8)
_computing_cell_refinement CrystalClear
_computing_data_collection CrystalClear
_computing_data_reduction CrystalStructure
_computing_molecular_graphics 'Bruker SHELXTL'
_computing_publication_material 'Bruker SHELXTL'
_computing_structure_refinement 'SHELXL-97 (Sheldrick, 1997)'
_computing_structure_solution 'SHELXS-97 (Sheldrick, 1990)'
_diffrn_ambient_temperature 293(2)
_diffrn_detector_area_resol_mean 7.31
_diffrn_measured_fraction_theta_full 0.991
_diffrn_measured_fraction_theta_max 0.991
_diffrn_measurement_device_type 'Rigaku Mercury CCD'
_diffrn_measurement_method \w
_diffrn_radiation_monochromator graphite
_diffrn_radiation_source 'fine-focus sealed tube'
_diffrn_radiation_type MoK\a
_diffrn_radiation_wavelength 0.71070
_diffrn_reflns_av_R_equivalents 0.0341
_diffrn_reflns_av_sigmaI/netI 0.0479
_diffrn_reflns_limit_h_max 11
_diffrn_reflns_limit_h_min -11
_diffrn_reflns_limit_k_max 17
_diffrn_reflns_limit_k_min -17
_diffrn_reflns_limit_l_max 19
_diffrn_reflns_limit_l_min -18
_diffrn_reflns_number 18976
_diffrn_reflns_theta_full 25.35
_diffrn_reflns_theta_max 25.35
_diffrn_reflns_theta_min 3.06
_diffrn_standards_decay_% 0
_diffrn_standards_interval_count 0
_diffrn_standards_interval_time 0
_diffrn_standards_number 0
_exptl_absorpt_coefficient_mu 1.042
_exptl_absorpt_correction_T_max 0.8593
_exptl_absorpt_correction_T_min 0.6238
_exptl_absorpt_correction_type multi-scan
_exptl_absorpt_process_details 'Jacobson, R. (1998) Private communication'
_exptl_crystal_colour colorless
_exptl_crystal_density_diffrn 1.436
_exptl_crystal_density_method 'not measured'
_exptl_crystal_description block
_exptl_crystal_F_000 880
_exptl_crystal_size_max 0.50
_exptl_crystal_size_mid 0.40
_exptl_crystal_size_min 0.15
_refine_diff_density_max 1.740
_refine_diff_density_min -0.523
_refine_diff_density_rms 0.103
_refine_ls_extinction_method none
_refine_ls_goodness_of_fit_ref 1.098
_refine_ls_hydrogen_treatment mixed
_refine_ls_matrix_type full
_refine_ls_number_parameters 517
_refine_ls_number_reflns 7139
_refine_ls_number_restraints 9
_refine_ls_restrained_S_all 1.097
_refine_ls_R_factor_all 0.0759
_refine_ls_R_factor_gt 0.0624
_refine_ls_shift/su_max 0.001
_refine_ls_shift/su_mean 0.000
_refine_ls_structure_factor_coef Fsqd
_refine_ls_weighting_details 'calc w=1/[\s^2^(Fo^2^)+(0.0921P)^2^+3.8601P] where P=(Fo^2^+2Fc^2^)/3'
_refine_ls_weighting_scheme calc
_refine_ls_wR_factor_gt 0.1736
_refine_ls_wR_factor_ref 0.1837
_reflns_number_gt 5993
_reflns_number_total 7139
_reflns_threshold_expression >2sigma(I)
_cod_data_source_file c4ra00531g2.cif
_cod_data_source_block Zn-tmtz-sip(1)
_cod_depositor_comments
;
The following automatic conversions were performed:

data item '_exptl_absorpt_correction_type' value 'Multi-scan' was
changed to 'multi-scan' in accordance with the
/home/saulius/struct/COD-crude-data/automatic-downloads/DataCite-retrospective/RSC/depositions/lib/dictionaries/cif_core.dic
dictionary named 'cif_core.dic' version 2.4.2 last updated on
2011-04-26.

data item '_symmetry_cell_setting' value 'Triclinic' was changed to
'triclinic' in accordance with the
/home/saulius/struct/COD-crude-data/automatic-downloads/DataCite-retrospective/RSC/depositions/lib/dictionaries/cif_core.dic
dictionary named 'cif_core.dic' version 2.4.2 last updated on
2011-04-26.

Automatic conversion script
Id: cif_fix_values 6909 2019-04-08 15:41:33Z antanas 
;
_cod_original_cell_volume 1963.4(9)
_cod_database_code 7235484

loop_
_symmetry_equiv_pos_as_xyz
'x, y, z'
'-x, -y, -z'

loop_
_atom_site_label
_atom_site_type_symbol
_atom_site_fract_x
_atom_site_fract_y
_atom_site_fract_z
_atom_site_U_iso_or_equiv
_atom_site_adp_type
_atom_site_occupancy
_atom_site_symmetry_multiplicity
_atom_site_calc_flag
_atom_site_refinement_flags
Zn1 Zn 0.80800(5) 0.90897(4) 0.93976(3) 0.02576(18) Uani 1 1 d .
Zn2 Zn 0.5000 0.5000 0.5000 0.0320(2) Uani 1 2 d S
S1 S 0.98870(13) 0.48582(9) 0.70239(8) 0.0353(3) Uani 1 1 d .
O1 O 0.9487(4) 0.8558(3) 0.8765(2) 0.0367(8) Uani 1 1 d .
O2 O 1.1745(4) 0.9556(2) 0.9644(2) 0.0392(8) Uani 1 1 d .
O3 O 1.5975(3) 0.8350(3) 0.9166(2) 0.0422(9) Uani 1 1 d .
O4 O 1.5707(4) 0.7076(3) 0.7887(3) 0.0602(12) Uani 1 1 d .
O5 O 1.0761(4) 0.4171(3) 0.6937(3) 0.0533(10) Uani 1 1 d .
O6 O 0.8792(5) 0.4626(3) 0.7506(3) 0.0685(13) Uani 1 1 d .
O7 O 0.9247(6) 0.4946(3) 0.6175(3) 0.0727(14) Uani 1 1 d .
O8 O 0.5740(4) 0.4060(3) 0.3965(2) 0.0452(9) Uani 1 1 d D
H1W H 0.658(4) 0.391(4) 0.407(3) 0.054 Uiso 1 1 d D
H2W H 0.530(5) 0.365(4) 0.3391(18) 0.054 Uiso 1 1 d D
O9 O 0.5997(4) 0.4472(3) 0.5971(3) 0.0454(9) Uani 1 1 d D
H3W H 0.698(2) 0.468(5) 0.614(3) 0.054 Uiso 1 1 d D
H4W H 0.576(5) 0.442(5) 0.647(2) 0.054 Uiso 1 1 d D
O10 O 0.8346(5) 0.3659(4) 0.4383(3) 0.0619(12) Uani 1 1 d D
H5W H 0.883(6) 0.411(4) 0.4939(18) 0.074 Uiso 1 1 d D
H6W H 0.897(6) 0.379(5) 0.405(3) 0.074 Uiso 1 1 d D
O11 O 0.5137(18) 0.4804(12) 0.7529(8) 0.127(5) Uani 0.50 1 d P
N1 N 0.9563(6) 0.7586(3) 1.1152(3) 0.0488(12) Uani 1 1 d .
N2 N 0.9134(7) 0.8274(4) 1.1745(3) 0.0655(15) Uani 1 1 d .
N3 N 0.8731(5) 0.8466(3) 1.0401(3) 0.0367(9) Uani 1 1 d .
N4 N 0.7373(4) 1.0120(3) 0.7180(3) 0.0367(9) Uani 1 1 d .
N5 N 0.6577(6) 1.0616(4) 0.7660(3) 0.0529(13) Uani 1 1 d .
N6 N 0.7589(5) 0.9744(3) 0.8398(3) 0.0372(10) Uani 1 1 d .
N7 N 0.1143(5) 0.2644(3) 0.4761(3) 0.0379(10) Uani 1 1 d .
N8 N 0.1145(5) 0.2292(3) 0.3871(3) 0.0419(10) Uani 1 1 d .
N9 N 0.2982(4) 0.3792(3) 0.4653(3) 0.0341(9) Uani 1 1 d .
C1 C 1.0125(9) 0.5922(5) 1.0673(4) 0.0599(18) Uani 1 1 d .
C2 C 1.1315(9) 0.5848(5) 1.0324(4) 0.0664(19) Uani 1 1 d .
C3 C 1.1186(9) 0.4896(5) 0.9650(4) 0.0652(19) Uani 1 1 d .
C4 C 1.0266(9) 0.6897(5) 1.1453(4) 0.067(2) Uani 1 1 d .
H4A H 0.9814 0.6695 1.1894 0.081 Uiso 1 1 calc R
H4B H 1.1304 0.7274 1.1748 0.081 Uiso 1 1 calc R
C5 C 1.2721(11) 0.6770(6) 1.0631(7) 0.103(3) Uani 1 1 d .
H5A H 1.3275 0.6855 1.1220 0.155 Uiso 1 1 calc R
H5B H 1.2471 0.7392 1.0659 0.155 Uiso 1 1 calc R
H5C H 1.3305 0.6646 1.0209 0.155 Uiso 1 1 calc R
C6 C 1.2516(10) 0.4781(6) 0.9308(5) 0.084(2) Uani 1 1 d .
H6A H 1.2987 0.5405 0.9211 0.126 Uiso 1 1 calc R
H6B H 1.2206 0.4197 0.8748 0.126 Uiso 1 1 calc R
H6C H 1.3199 0.4668 0.9748 0.126 Uiso 1 1 calc R
C7 C 0.8642(8) 0.8777(5) 1.1258(4) 0.0571(16) Uani 1 1 d .
H7A H 0.8260 0.9311 1.1490 0.069 Uiso 1 1 calc R
C8 C 0.9336(7) 0.7718(4) 1.0369(4) 0.0468(14) Uani 1 1 d .
H8A H 0.9568 0.7337 0.9862 0.056 Uiso 1 1 calc R
C9 C 0.6231(5) 1.0132(4) 0.5668(3) 0.0324(10) Uani 1 1 d .
C10 C 0.5271(5) 0.9129(4) 0.5143(3) 0.0331(11) Uani 1 1 d .
C11 C 0.4047(6) 0.8994(4) 0.4458(3) 0.0330(10) Uani 1 1 d .
C12 C 0.7623(6) 1.0256(4) 0.6340(3) 0.0386(12) Uani 1 1 d .
H12A H 0.8075 0.9750 0.6057 0.046 Uiso 1 1 calc R
H12B H 0.8313 1.0946 0.6491 0.046 Uiso 1 1 calc R
C13 C 0.5523(7) 0.8180(4) 0.5312(4) 0.0547(15) Uani 1 1 d .
H13A H 0.5001 0.8026 0.5737 0.082 Uiso 1 1 calc R
H13B H 0.6560 0.8318 0.5554 0.082 Uiso 1 1 calc R
H13C H 0.5168 0.7593 0.4752 0.082 Uiso 1 1 calc R
C14 C 0.3080(7) 0.7895(4) 0.3858(4) 0.0548(15) Uani 1 1 d .
H14A H 0.3557 0.7605 0.3414 0.082 Uiso 1 1 calc R
H14B H 0.2145 0.7913 0.3558 0.082 Uiso 1 1 calc R
H14C H 0.2925 0.7470 0.4222 0.082 Uiso 1 1 calc R
C15 C 0.6727(7) 1.0360(5) 0.8375(4) 0.0495(14) Uani 1 1 d .
H15A H 0.6280 1.0582 0.8833 0.059 Uiso 1 1 calc R
C16 C 0.7961(6) 0.9613(4) 0.7629(3) 0.0374(11) Uani 1 1 d .
H16A H 0.8558 0.9217 0.7432 0.045 Uiso 1 1 calc R
C17 C 0.0033(6) 0.0995(4) 0.5027(4) 0.0411(12) Uani 1 1 d .
C18 C 0.1076(6) 0.0874(4) 0.5669(4) 0.0453(14) Uani 1 1 d .
C19 C 0.1033(6) -0.0134(4) 0.5641(4) 0.0433(13) Uani 1 1 d .
C20 C 0.0012(6) 0.2092(4) 0.5110(4) 0.0494(14) Uani 1 1 d .
H20A H -0.0955 0.2047 0.4782 0.059 Uiso 1 1 calc R
H20B H 0.0163 0.2497 0.5742 0.059 Uiso 1 1 calc R
C21 C 0.2248(8) 0.1812(5) 0.6401(4) 0.0612(17) Uani 1 1 d .
H21A H 0.2499 0.2369 0.6174 0.092 Uiso 1 1 calc R
H21B H 0.3112 0.1625 0.6575 0.092 Uiso 1 1 calc R
H21C H 0.1875 0.2037 0.6918 0.092 Uiso 1 1 calc R
C22 C 0.2142(8) -0.0258(5) 0.6353(5) 0.0643(17) Uani 1 1 d .
H22A H 0.3004 -0.0302 0.6146 0.096 Uiso 1 1 calc R
H22B H 0.1712 -0.0883 0.6460 0.096 Uiso 1 1 calc R
H22C H 0.2414 0.0333 0.6905 0.096 Uiso 1 1 calc R
C23 C 0.2270(5) 0.3010(4) 0.3841(3) 0.0363(11) Uani 1 1 d .
H23A H 0.2554 0.2986 0.3313 0.044 Uiso 1 1 calc R
C24 C 0.2224(6) 0.3533(4) 0.5204(4) 0.0386(12) Uani 1 1 d .
H24A H 0.2423 0.3921 0.5817 0.046 Uiso 1 1 calc R
C25 C 1.1473(5) 0.7905(3) 0.8592(3) 0.0264(9) Uani 1 1 d .
C26 C 1.2986(5) 0.8114(3) 0.8720(3) 0.0290(10) Uani 1 1 d .
H26A H 1.3621 0.8779 0.9079 0.035 Uiso 1 1 calc R
C27 C 1.3559(5) 0.7347(4) 0.8321(3) 0.0300(10) Uani 1 1 d .
C28 C 1.2616(5) 0.6350(3) 0.7796(3) 0.0292(10) Uani 1 1 d .
H28A H 1.2992 0.5830 0.7518 0.035 Uiso 1 1 calc R
C29 C 1.1114(5) 0.6137(3) 0.7690(3) 0.0278(10) Uani 1 1 d .
C30 C 1.0537(5) 0.6911(4) 0.8068(3) 0.0287(10) Uani 1 1 d .
H30A H 0.9520 0.6764 0.7970 0.034 Uiso 1 1 calc R
C31 C 1.0859(5) 0.8744(3) 0.9036(3) 0.0286(10) Uani 1 1 d .
C32 C 1.5208(5) 0.7594(4) 0.8454(4) 0.0362(11) Uani 1 1 d .

loop_
_atom_site_aniso_label
_atom_site_aniso_U_11
_atom_site_aniso_U_22
_atom_site_aniso_U_33
_atom_site_aniso_U_23
_atom_site_aniso_U_13
_atom_site_aniso_U_12
Zn1 0.0195(3) 0.0243(3) 0.0299(3) 0.0046(2) 0.0041(2) 0.0087(2)
Zn2 0.0316(4) 0.0271(4) 0.0363(4) 0.0122(3) 0.0082(3) 0.0073(3)
S1 0.0297(6) 0.0243(6) 0.0375(7) -0.0004(5) 0.0016(5) 0.0031(5)
O1 0.0295(18) 0.044(2) 0.0385(18) 0.0083(16) 0.0098(15) 0.0220(15)
O2 0.0388(19) 0.0260(18) 0.0407(19) -0.0021(15) 0.0052(16) 0.0107(15)
O3 0.0203(16) 0.048(2) 0.041(2) 0.0036(17) 0.0028(15) 0.0005(15)
O4 0.0280(19) 0.062(3) 0.066(3) -0.012(2) 0.0137(19) 0.0138(18)
O5 0.049(2) 0.0285(19) 0.068(3) 0.0004(18) 0.009(2) 0.0140(17)
O6 0.049(2) 0.045(2) 0.089(3) 0.000(2) 0.034(2) -0.0060(19)
O7 0.090(3) 0.049(3) 0.045(2) 0.005(2) -0.024(2) 0.007(2)
O8 0.043(2) 0.053(2) 0.038(2) 0.0075(18) 0.0127(17) 0.0233(19)
O9 0.044(2) 0.045(2) 0.050(2) 0.0251(19) 0.0022(18) 0.0152(18)
O10 0.056(3) 0.074(3) 0.047(2) 0.008(2) 0.006(2) 0.026(2)
O11 0.202(15) 0.173(13) 0.077(7) 0.053(8) 0.094(9) 0.134(12)
N1 0.077(3) 0.038(3) 0.033(2) 0.015(2) 0.007(2) 0.023(2)
N2 0.106(5) 0.065(3) 0.046(3) 0.025(3) 0.033(3) 0.047(3)
N3 0.041(2) 0.037(2) 0.035(2) 0.0127(19) 0.0094(19) 0.0165(19)
N4 0.036(2) 0.043(2) 0.035(2) 0.0148(19) 0.0076(18) 0.0207(19)
N5 0.066(3) 0.066(3) 0.051(3) 0.028(3) 0.026(3) 0.046(3)
N6 0.043(2) 0.039(2) 0.034(2) 0.0139(19) 0.0080(19) 0.022(2)
N7 0.040(2) 0.029(2) 0.049(3) 0.0145(19) 0.022(2) 0.0105(19)
N8 0.040(2) 0.035(2) 0.047(3) 0.013(2) 0.012(2) 0.0062(19)
N9 0.035(2) 0.029(2) 0.040(2) 0.0150(19) 0.0112(19) 0.0101(18)
C1 0.100(5) 0.046(4) 0.038(3) 0.019(3) 0.006(3) 0.034(4)
C2 0.099(6) 0.046(4) 0.052(4) 0.018(3) 0.005(4) 0.030(4)
C3 0.101(6) 0.057(4) 0.050(4) 0.028(3) 0.013(4) 0.040(4)
C4 0.116(6) 0.045(4) 0.047(3) 0.020(3) 0.008(4) 0.042(4)
C5 0.128(8) 0.062(5) 0.105(7) 0.015(5) 0.025(6) 0.028(5)
C6 0.117(7) 0.075(5) 0.066(5) 0.024(4) 0.021(5) 0.043(5)
C7 0.082(5) 0.064(4) 0.046(3) 0.026(3) 0.029(3) 0.043(4)
C8 0.069(4) 0.039(3) 0.034(3) 0.010(2) 0.010(3) 0.026(3)
C9 0.032(2) 0.039(3) 0.028(2) 0.011(2) 0.008(2) 0.014(2)
C10 0.040(3) 0.030(2) 0.034(2) 0.013(2) 0.011(2) 0.018(2)
C11 0.042(3) 0.027(2) 0.032(2) 0.012(2) 0.011(2) 0.011(2)
C12 0.038(3) 0.052(3) 0.032(3) 0.020(2) 0.009(2) 0.020(2)
C13 0.071(4) 0.039(3) 0.055(4) 0.019(3) 0.003(3) 0.025(3)
C14 0.049(3) 0.040(3) 0.058(4) 0.011(3) -0.003(3) 0.005(3)
C15 0.061(4) 0.067(4) 0.045(3) 0.029(3) 0.026(3) 0.044(3)
C16 0.047(3) 0.041(3) 0.029(2) 0.011(2) 0.010(2) 0.025(2)
C17 0.048(3) 0.033(3) 0.045(3) 0.012(2) 0.029(3) 0.007(2)
C18 0.053(3) 0.033(3) 0.047(3) 0.009(2) 0.031(3) 0.004(2)
C19 0.045(3) 0.040(3) 0.050(3) 0.019(3) 0.026(3) 0.009(2)
C20 0.051(3) 0.035(3) 0.068(4) 0.017(3) 0.035(3) 0.013(3)
C21 0.080(5) 0.039(3) 0.053(4) 0.011(3) 0.020(3) 0.004(3)
C22 0.065(4) 0.053(4) 0.071(4) 0.022(3) 0.019(4) 0.013(3)
C23 0.035(3) 0.038(3) 0.035(3) 0.013(2) 0.008(2) 0.011(2)
C24 0.045(3) 0.026(2) 0.048(3) 0.013(2) 0.020(2) 0.011(2)
C25 0.025(2) 0.023(2) 0.028(2) 0.0050(19) 0.0044(18) 0.0099(18)
C26 0.025(2) 0.022(2) 0.031(2) 0.0032(19) 0.0029(19) 0.0049(18)
C27 0.020(2) 0.033(2) 0.033(2) 0.007(2) 0.0032(19) 0.0100(19)
C28 0.026(2) 0.027(2) 0.032(2) 0.003(2) 0.0079(19) 0.0121(19)
C29 0.021(2) 0.021(2) 0.032(2) 0.0005(19) 0.0048(19) 0.0045(17)
C30 0.018(2) 0.034(2) 0.032(2) 0.009(2) 0.0070(18) 0.0091(19)
C31 0.034(3) 0.029(2) 0.026(2) 0.011(2) 0.011(2) 0.015(2)
C32 0.022(2) 0.034(3) 0.046(3) 0.008(2) 0.006(2) 0.007(2)

loop_
_atom_type_symbol
_atom_type_description
_atom_type_scat_dispersion_real
_atom_type_scat_dispersion_imag
_atom_type_scat_source
C C 0.0033 0.0016 'International Tables Vol C Tables 4.2.6.8 and 6.1.1.4'
H H 0.0000 0.0000 'International Tables Vol C Tables 4.2.6.8 and 6.1.1.4'
N N 0.0061 0.0033 'International Tables Vol C Tables 4.2.6.8 and 6.1.1.4'
O O 0.0106 0.0060 'International Tables Vol C Tables 4.2.6.8 and 6.1.1.4'
Zn Zn 0.2839 1.4301 'International Tables Vol C Tables 4.2.6.8 and 6.1.1.4'
S S 0.1246 0.1234 'International Tables Vol C Tables 4.2.6.8 and 6.1.1.4'

loop_
_geom_angle_atom_site_label_1
_geom_angle_atom_site_label_2
_geom_angle_atom_site_label_3
_geom_angle
_geom_angle_site_symmetry_1
_geom_angle_site_symmetry_3
O3 Zn1 O1 126.23(15) 1_455 .
O3 Zn1 O2 99.76(14) 1_455 2_777
O1 Zn1 O2 133.97(14) . 2_777
O3 Zn1 N6 90.75(16) 1_455 .
O1 Zn1 N6 88.66(15) . .
O2 Zn1 N6 88.92(15) 2_777 .
O3 Zn1 N3 93.13(16) 1_455 .
O1 Zn1 N3 88.29(15) . .
O2 Zn1 N3 91.34(15) 2_777 .
N6 Zn1 N3 176.01(17) . .
O9 Zn2 O9 180.000(1) . 2_666
O9 Zn2 N9 91.77(15) . .
O9 Zn2 N9 88.23(15) 2_666 .
O9 Zn2 N9 88.23(15) . 2_666
O9 Zn2 N9 91.77(15) 2_666 2_666
N9 Zn2 N9 180.0(3) . 2_666
O9 Zn2 O8 88.47(16) . 2_666
O9 Zn2 O8 91.53(16) 2_666 2_666
N9 Zn2 O8 88.70(15) . 2_666
N9 Zn2 O8 91.30(15) 2_666 2_666
O9 Zn2 O8 91.53(16) . .
O9 Zn2 O8 88.47(16) 2_666 .
N9 Zn2 O8 91.30(15) . .
N9 Zn2 O8 88.70(15) 2_666 .
O8 Zn2 O8 180.000(1) 2_666 .
O5 S1 O6 112.7(3) . .
O5 S1 O7 113.8(3) . .
O6 S1 O7 111.9(3) . .
O5 S1 C29 106.8(2) . .
O6 S1 C29 106.6(2) . .
O7 S1 C29 104.3(2) . .
C31 O1 Zn1 130.7(3) . .
C31 O2 Zn1 144.5(3) . 2_777
C32 O3 Zn1 124.6(3) . 1_655
Zn2 O8 H1W 124(3) . .
Zn2 O8 H2W 133(3) . .
H1W O8 H2W 103(3) . .
Zn2 O9 H3W 117(3) . .
Zn2 O9 H4W 130(4) . .
H3W O9 H4W 103(3) . .
H5W O10 H6W 104(3) . .
C8 N1 N2 109.6(5) . .
C8 N1 C4 130.5(5) . .
N2 N1 C4 119.7(5) . .
C7 N2 N1 102.4(5) . .
C8 N3 C7 102.1(4) . .
C8 N3 Zn1 131.1(4) . .
C7 N3 Zn1 126.9(4) . .
C16 N4 N5 109.3(4) . .
C16 N4 C12 127.9(4) . .
N5 N4 C12 122.5(4) . .
C15 N5 N4 103.2(4) . .
C16 N6 C15 102.7(4) . .
C16 N6 Zn1 129.6(3) . .
C15 N6 Zn1 127.6(4) . .
C24 N7 N8 109.8(4) . .
C24 N7 C20 128.2(5) . .
N8 N7 C20 122.0(4) . .
C23 N8 N7 102.7(4) . .
C24 N9 C23 103.3(4) . .
C24 N9 Zn2 127.7(3) . .
C23 N9 Zn2 128.4(3) . .
C2 C1 C3 121.2(6) . 2_767
C2 C1 C4 119.9(7) . .
C3 C1 C4 118.9(7) 2_767 .
C1 C2 C3 118.4(7) . .
C1 C2 C5 121.3(7) . .
C3 C2 C5 120.3(8) . .
C1 C3 C2 120.4(7) 2_767 .
C1 C3 C6 120.8(6) 2_767 .
C2 C3 C6 118.8(7) . .
N1 C4 C1 112.2(5) . .
N1 C4 H4A 109.2 . .
C1 C4 H4A 109.2 . .
N1 C4 H4B 109.2 . .
C1 C4 H4B 109.2 . .
H4A C4 H4B 107.9 . .
C2 C5 H5A 109.5 . .
C2 C5 H5B 109.5 . .
H5A C5 H5B 109.5 . .
C2 C5 H5C 109.5 . .
H5A C5 H5C 109.5 . .
H5B C5 H5C 109.5 . .
C3 C6 H6A 109.5 . .
C3 C6 H6B 109.5 . .
H6A C6 H6B 109.5 . .
C3 C6 H6C 109.5 . .
H6A C6 H6C 109.5 . .
H6B C6 H6C 109.5 . .
N2 C7 N3 115.1(5) . .
N2 C7 H7A 122.5 . .
N3 C7 H7A 122.5 . .
N1 C8 N3 110.8(5) . .
N1 C8 H8A 124.6 . .
N3 C8 H8A 124.6 . .
C11 C9 C10 120.7(4) 2_676 .
C11 C9 C12 120.1(5) 2_676 .
C10 C9 C12 119.2(4) . .
C9 C10 C11 119.9(4) . .
C9 C10 C13 120.8(5) . .
C11 C10 C13 119.2(5) . .
C9 C11 C10 119.4(4) 2_676 .
C9 C11 C14 121.7(5) 2_676 .
C10 C11 C14 118.9(4) . .
N4 C12 C9 113.7(4) . .
N4 C12 H12A 108.8 . .
C9 C12 H12A 108.8 . .
N4 C12 H12B 108.8 . .
C9 C12 H12B 108.8 . .
H12A C12 H12B 107.7 . .
C10 C13 H13A 109.5 . .
C10 C13 H13B 109.5 . .
H13A C13 H13B 109.5 . .
C10 C13 H13C 109.5 . .
H13A C13 H13C 109.5 . .
H13B C13 H13C 109.5 . .
C11 C14 H14A 109.5 . .
C11 C14 H14B 109.5 . .
H14A C14 H14B 109.5 . .
C11 C14 H14C 109.5 . .
H14A C14 H14C 109.5 . .
H14B C14 H14C 109.5 . .
N5 C15 N6 114.3(5) . .
N5 C15 H15A 122.8 . .
N6 C15 H15A 122.8 . .
N4 C16 N6 110.6(4) . .
N4 C16 H16A 124.7 . .
N6 C16 H16A 124.7 . .
C19 C17 C18 120.8(5) 2_556 .
C19 C17 C20 120.1(6) 2_556 .
C18 C17 C20 118.9(5) . .
C17 C18 C19 119.4(5) . .
C17 C18 C21 121.1(5) . .
C19 C18 C21 119.4(6) . .
C17 C19 C18 119.8(5) 2_556 .
C17 C19 C22 121.1(5) 2_556 .
C18 C19 C22 119.1(5) . .
N7 C20 C17 113.7(4) . .
N7 C20 H20A 108.8 . .
C17 C20 H20A 108.8 . .
N7 C20 H20B 108.8 . .
C17 C20 H20B 108.8 . .
H20A C20 H20B 107.7 . .
C18 C21 H21A 109.5 . .
C18 C21 H21B 109.5 . .
H21A C21 H21B 109.5 . .
C18 C21 H21C 109.5 . .
H21A C21 H21C 109.5 . .
H21B C21 H21C 109.5 . .
C19 C22 H22A 109.5 . .
C19 C22 H22B 109.5 . .
H22A C22 H22B 109.5 . .
C19 C22 H22C 109.5 . .
H22A C22 H22C 109.5 . .
H22B C22 H22C 109.5 . .
N8 C23 N9 113.9(4) . .
N8 C23 H23A 123.1 . .
N9 C23 H23A 123.1 . .
N9 C24 N7 110.3(5) . .
N9 C24 H24A 124.9 . .
N7 C24 H24A 124.9 . .
C30 C25 C26 119.3(4) . .
C30 C25 C31 120.3(4) . .
C26 C25 C31 120.4(4) . .
C27 C26 C25 120.7(4) . .
C27 C26 H26A 119.6 . .
C25 C26 H26A 119.6 . .
C26 C27 C28 119.7(4) . .
C26 C27 C32 120.0(4) . .
C28 C27 C32 120.2(4) . .
C29 C28 C27 119.4(4) . .
C29 C28 H28A 120.3 . .
C27 C28 H28A 120.3 . .
C30 C29 C28 120.9(4) . .
C30 C29 S1 119.1(3) . .
C28 C29 S1 120.0(3) . .
C29 C30 C25 119.8(4) . .
C29 C30 H30A 120.1 . .
C25 C30 H30A 120.1 . .
O2 C31 O1 125.8(4) . .
O2 C31 C25 117.6(4) . .
O1 C31 C25 116.6(4) . .
O4 C32 O3 125.2(4) . .
O4 C32 C27 120.3(4) . .
O3 C32 C27 114.5(4) . .

loop_
_geom_bond_atom_site_label_1
_geom_bond_atom_site_label_2
_geom_bond_distance
_geom_bond_site_symmetry_2
Zn1 O3 1.962(3) 1_455
Zn1 O1 1.996(3) .
Zn1 O2 2.015(3) 2_777
Zn1 N6 2.123(4) .
Zn1 N3 2.133(4) .
Zn2 O9 2.111(3) .
Zn2 O9 2.111(3) 2_666
Zn2 N9 2.113(4) .
Zn2 N9 2.113(4) 2_666
Zn2 O8 2.146(3) 2_666
Zn2 O8 2.146(3) .
S1 O5 1.432(4) .
S1 O6 1.448(4) .
S1 O7 1.451(4) .
S1 C29 1.782(4) .
O1 C31 1.260(5) .
O2 C31 1.251(6) .
O2 Zn1 2.015(3) 2_777
O3 C32 1.260(6) .
O3 Zn1 1.962(3) 1_655
O4 C32 1.236(6) .
O8 H1W 0.897(19) .
O8 H2W 0.890(19) .
O9 H3W 0.893(19) .
O9 H4W 0.891(19) .
O10 H5W 0.89(2) .
O10 H6W 0.89(2) .
N1 C8 1.314(7) .
N1 N2 1.346(7) .
N1 C4 1.465(7) .
N2 C7 1.311(8) .
N3 C8 1.324(7) .
N3 C7 1.338(7) .
N4 C16 1.315(6) .
N4 N5 1.354(6) .
N4 C12 1.469(6) .
N5 C15 1.299(7) .
N6 C16 1.319(6) .
N6 C15 1.351(6) .
N7 C24 1.321(6) .
N7 N8 1.366(6) .
N7 C20 1.475(6) .
N8 C23 1.314(6) .
N9 C24 1.320(6) .
N9 C23 1.361(6) .
C1 C2 1.379(10) .
C1 C3 1.383(10) 2_767
C1 C4 1.519(8) .
C2 C3 1.415(9) .
C2 C5 1.520(11) .
C3 C1 1.383(10) 2_767
C3 C6 1.510(11) .
C4 H4A 0.9700 .
C4 H4B 0.9700 .
C5 H5A 0.9600 .
C5 H5B 0.9600 .
C5 H5C 0.9600 .
C6 H6A 0.9600 .
C6 H6B 0.9600 .
C6 H6C 0.9600 .
C7 H7A 0.9300 .
C8 H8A 0.9300 .
C9 C11 1.392(7) 2_676
C9 C10 1.397(7) .
C9 C12 1.511(7) .
C10 C11 1.402(7) .
C10 C13 1.516(7) .
C11 C9 1.392(7) 2_676
C11 C14 1.518(7) .
C12 H12A 0.9700 .
C12 H12B 0.9700 .
C13 H13A 0.9600 .
C13 H13B 0.9600 .
C13 H13C 0.9600 .
C14 H14A 0.9600 .
C14 H14B 0.9600 .
C14 H14C 0.9600 .
C15 H15A 0.9300 .
C16 H16A 0.9300 .
C17 C19 1.385(8) 2_556
C17 C18 1.395(8) .
C17 C20 1.523(7) .
C18 C19 1.404(8) .
C18 C21 1.516(8) .
C19 C17 1.385(8) 2_556
C19 C22 1.510(9) .
C20 H20A 0.9700 .
C20 H20B 0.9700 .
C21 H21A 0.9600 .
C21 H21B 0.9600 .
C21 H21C 0.9600 .
C22 H22A 0.9600 .
C22 H22B 0.9600 .
C22 H22C 0.9600 .
C23 H23A 0.9300 .
C24 H24A 0.9300 .
C25 C30 1.382(6) .
C25 C26 1.388(6) .
C25 C31 1.503(6) .
C26 C27 1.380(6) .
C26 H26A 0.9300 .
C27 C28 1.387(6) .
C27 C32 1.512(6) .
C28 C29 1.380(6) .
C28 H28A 0.9300 .
C29 C30 1.380(6) .
C30 H30A 0.9300 .

loop_
_geom_hbond_atom_site_label_D
_geom_hbond_atom_site_label_H
_geom_hbond_atom_site_label_A
_geom_hbond_distance_DH
_geom_hbond_distance_HA
_geom_hbond_distance_DA
_geom_hbond_angle_DHA
_geom_hbond_site_symmetry_A
O8 H1W O10 0.897(19) 1.84(2) 2.739(6) 176(5) .
O8 H2W O4 0.890(19) 1.94(2) 2.825(5) 172(5) 2_766
O9 H3W O7 0.893(19) 2.12(2) 2.992(7) 165(5) .
O9 H4W O11 0.891(19) 1.87(3) 2.717(11) 157(6) .
O10 H5W O7 0.89(2) 1.89(2) 2.751(6) 161(5) .
O10 H6W O7 0.89(2) 2.32(4) 3.107(7) 146(5) 2_766

loop_
_geom_torsion_atom_site_label_1
_geom_torsion_atom_site_label_2
_geom_torsion_atom_site_label_3
_geom_torsion_atom_site_label_4
_geom_torsion
_geom_torsion_site_symmetry_1
_geom_torsion_site_symmetry_4
O3 Zn1 O1 C31 -150.7(4) 1_455 .
O2 Zn1 O1 C31 32.2(5) 2_777 .
N6 Zn1 O1 C31 119.4(4) . .
N3 Zn1 O1 C31 -58.1(4) . .
C8 N1 N2 C7 0.9(7) . .
C4 N1 N2 C7 176.7(6) . .
O3 Zn1 N3 C8 103.9(5) 1_455 .
O1 Zn1 N3 C8 -22.3(5) . .
O2 Zn1 N3 C8 -156.3(5) 2_777 .
O3 Zn1 N3 C7 -77.7(5) 1_455 .
O1 Zn1 N3 C7 156.1(5) . .
O2 Zn1 N3 C7 22.1(5) 2_777 .
C16 N4 N5 C15 -0.7(6) . .
C12 N4 N5 C15 -174.8(5) . .
O3 Zn1 N6 C16 -116.2(5) 1_455 .
O1 Zn1 N6 C16 10.0(5) . .
O2 Zn1 N6 C16 144.0(5) 2_777 .
O3 Zn1 N6 C15 59.5(5) 1_455 .
O1 Zn1 N6 C15 -174.3(5) . .
O2 Zn1 N6 C15 -40.3(5) 2_777 .
C24 N7 N8 C23 0.6(5) . .
C20 N7 N8 C23 177.8(5) . .
O9 Zn2 N9 C24 51.7(4) . .
O9 Zn2 N9 C24 -128.3(4) 2_666 .
O8 Zn2 N9 C24 -36.8(4) 2_666 .
O8 Zn2 N9 C24 143.2(4) . .
O9 Zn2 N9 C23 -117.9(4) . .
O9 Zn2 N9 C23 62.1(4) 2_666 .
O8 Zn2 N9 C23 153.6(4) 2_666 .
O8 Zn2 N9 C23 -26.4(4) . .
C3 C1 C2 C3 -2.5(10) 2_767 .
C4 C1 C2 C3 174.8(5) . .
C3 C1 C2 C5 175.8(7) 2_767 .
C4 C1 C2 C5 -6.9(9) . .
C1 C2 C3 C1 2.5(10) . 2_767
C5 C2 C3 C1 -175.9(7) . 2_767
C1 C2 C3 C6 -175.9(6) . .
C5 C2 C3 C6 5.8(10) . .
C8 N1 C4 C1 -27.9(11) . .
N2 N1 C4 C1 157.3(6) . .
C2 C1 C4 N1 102.6(7) . .
C3 C1 C4 N1 -80.1(8) 2_767 .
N1 N2 C7 N3 -0.3(8) . .
C8 N3 C7 N2 -0.5(8) . .
Zn1 N3 C7 N2 -179.2(4) . .
N2 N1 C8 N3 -1.3(7) . .
C4 N1 C8 N3 -176.5(6) . .
C7 N3 C8 N1 1.0(7) . .
Zn1 N3 C8 N1 179.7(4) . .
C11 C9 C10 C11 2.6(8) 2_676 .
C12 C9 C10 C11 -174.1(4) . .
C11 C9 C10 C13 -176.7(5) 2_676 .
C12 C9 C10 C13 6.7(7) . .
C9 C10 C11 C9 -2.5(8) . 2_676
C13 C10 C11 C9 176.7(5) . 2_676
C9 C10 C11 C14 176.0(5) . .
C13 C10 C11 C14 -4.8(7) . .
C16 N4 C12 C9 137.8(5) . .
N5 N4 C12 C9 -49.3(7) . .
C11 C9 C12 N4 105.4(5) 2_676 .
C10 C9 C12 N4 -78.0(6) . .
N4 N5 C15 N6 1.0(7) . .
C16 N6 C15 N5 -0.9(7) . .
Zn1 N6 C15 N5 -177.5(4) . .
N5 N4 C16 N6 0.2(6) . .
C12 N4 C16 N6 173.8(5) . .
C15 N6 C16 N4 0.4(6) . .
Zn1 N6 C16 N4 176.9(3) . .
C19 C17 C18 C19 -0.6(8) 2_556 .
C20 C17 C18 C19 175.1(4) . .
C19 C17 C18 C21 179.9(5) 2_556 .
C20 C17 C18 C21 -4.4(7) . .
C17 C18 C19 C17 0.6(8) . 2_556
C21 C18 C19 C17 -179.9(5) . 2_556
C17 C18 C19 C22 -178.5(5) . .
C21 C18 C19 C22 1.0(8) . .
C24 N7 C20 C17 -120.3(6) . .
N8 N7 C20 C17 63.1(7) . .
C19 C17 C20 N7 -104.1(6) 2_556 .
C18 C17 C20 N7 80.2(6) . .
N7 N8 C23 N9 0.2(6) . .
C24 N9 C23 N8 -0.8(6) . .
Zn2 N9 C23 N8 170.7(3) . .
C23 N9 C24 N7 1.2(5) . .
Zn2 N9 C24 N7 -170.5(3) . .
N8 N7 C24 N9 -1.1(6) . .
C20 N7 C24 N9 -178.1(5) . .
C30 C25 C26 C27 0.9(7) . .
C31 C25 C26 C27 179.5(4) . .
C25 C26 C27 C28 -0.9(7) . .
C25 C26 C27 C32 178.9(4) . .
C26 C27 C28 C29 -0.8(7) . .
C32 C27 C28 C29 179.4(4) . .
C27 C28 C29 C30 2.7(7) . .
C27 C28 C29 S1 -179.6(4) . .
O5 S1 C29 C30 -164.3(4) . .
O6 S1 C29 C30 -43.5(5) . .
O7 S1 C29 C30 75.0(5) . .
O5 S1 C29 C28 18.0(5) . .
O6 S1 C29 C28 138.7(4) . .
O7 S1 C29 C28 -102.8(4) . .
C28 C29 C30 C25 -2.7(7) . .
S1 C29 C30 C25 179.5(4) . .
C26 C25 C30 C29 0.9(7) . .
C31 C25 C30 C29 -177.6(4) . .
Zn1 O2 C31 O1 6.6(9) 2_777 .
Zn1 O2 C31 C25 -172.7(4) 2_777 .
Zn1 O1 C31 O2 -26.4(7) . .
Zn1 O1 C31 C25 153.0(3) . .
C30 C25 C31 O2 165.7(4) . .
C26 C25 C31 O2 -12.9(6) . .
C30 C25 C31 O1 -13.8(6) . .
C26 C25 C31 O1 167.7(4) . .
Zn1 O3 C32 O4 15.5(8) 1_655 .
Zn1 O3 C32 C27 -164.1(3) 1_655 .
C26 C27 C32 O4 -154.7(5) . .
C28 C27 C32 O4 25.1(8) . .
C26 C27 C32 O3 25.0(7) . .
C28 C27 C32 O3 -155.2(5) . .
